data_7155919
loop_
_publ_author_name
'Sen, Subhabrata'
'Chauhan, Jyoti'
'Luthra, Tania'
'Gundla, Rambabu'
'Ferraro, Antonio'
'Holzgrabe, Ulrike'

_publ_section_title
;
 A diversity oriented synthesis of natural product inspired molecular
 libraries
;
_journal_name_full 'Org. Biomol. Chem.'
_journal_paper_doi 10.1039/C7OB02230A
_journal_year 2017
_chemical_absolute_configuration None
_chemical_formula_moiety 'C27 H22 N4 O5'
_chemical_formula_sum 'C27 H22 N4 O5'
_chemical_formula_weight 482.50
_chemical_name_systematic 1-benzyl-3-((2-(2-nitrobenzoyl)-1H-indol-3-yl)methyl)piperazine-2,5-dione
_space_group_crystal_system monoclinic
_space_group_IT_number 4
_space_group_name_Hall 'P 2yb'
_space_group_name_H-M_alt 'P 1 21 1'
_symmetry_space_group_name_Hall 'P 2yb'
_symmetry_space_group_name_H-M 'P 1 21 1'
_atom_sites_solution_hydrogens geom
_audit_creation_method SHELXL-2014/7
_audit_update_record
;
2017-09-04 deposited with the CCDC.
2017-10-10 downloaded from the CCDC.
;
_cell_angle_alpha 90
_cell_angle_beta 112.709(4)
_cell_angle_gamma 90
_cell_formula_units_Z 2
_cell_length_a 13.2852(18)
_cell_length_b 6.7684(10)
_cell_length_c 14.0755(19)
_cell_measurement_reflns_used 2345
_cell_measurement_temperature 296(2)
_cell_measurement_theta_max 22.67
_cell_measurement_theta_min 2.69
_cell_volume 1167.5(3)
_computing_cell_refinement 'Bruker SAINT'
_computing_data_collection 'Bruker APEX2'
_computing_data_reduction 'Bruker SAINT'
_computing_molecular_graphics 'Bruker SHELXTL'
_computing_publication_material 'Bruker SHELXTL'
_computing_structure_refinement 'SHELXL-2014/7 (Sheldrick, 2014)'
_computing_structure_solution 'SHELXS-97 (Sheldrick 2008)'
_diffrn_ambient_temperature 296(2)
_diffrn_measured_fraction_theta_full 0.974
_diffrn_measured_fraction_theta_max 0.974
_diffrn_measurement_device_type 'Bruker PHOTON100 CMOS'
_diffrn_measurement_method '\f and \w scans'
_diffrn_radiation_type MoK\a
_diffrn_radiation_wavelength 0.71073
_diffrn_reflns_av_R_equivalents 0.0628
_diffrn_reflns_av_unetI/netI 0.0810
_diffrn_reflns_Laue_measured_fraction_full 0.974
_diffrn_reflns_Laue_measured_fraction_max 0.974
_diffrn_reflns_limit_h_max 15
_diffrn_reflns_limit_h_min -15
_diffrn_reflns_limit_k_max 8
_diffrn_reflns_limit_k_min -8
_diffrn_reflns_limit_l_max 16
_diffrn_reflns_limit_l_min -16
_diffrn_reflns_number 11313
_diffrn_reflns_point_group_measured_fraction_full 0.976
_diffrn_reflns_point_group_measured_fraction_max 0.976
_diffrn_reflns_theta_full 25.242
_diffrn_reflns_theta_max 25.350
_diffrn_reflns_theta_min 2.690
_diffrn_source X-ray
_exptl_absorpt_coefficient_mu 0.097
_exptl_absorpt_correction_T_max 0.9705
_exptl_absorpt_correction_T_min 0.8102
_exptl_absorpt_correction_type multi-scan
_exptl_absorpt_process_details SADABS
_exptl_crystal_colour yellow
_exptl_crystal_density_diffrn 1.372
_exptl_crystal_description Plate
_exptl_crystal_F_000 504
_exptl_crystal_size_max 0.267
_exptl_crystal_size_mid 0.067
_exptl_crystal_size_min 0.026
_refine_diff_density_max 0.577
_refine_diff_density_min -0.239
_refine_diff_density_rms 0.060
_refine_ls_abs_structure_details
;
 Flack x determined using 779 quotients [(I+)-(I-)]/[(I+)+(I-)]
 (Parsons, Flack and Wagner, Acta Cryst. B69 (2013) 249-259).
;
_refine_ls_extinction_coef 0.053(8)
_refine_ls_extinction_expression Fc^*^=kFc[1+0.001xFc^2^\l^3^/sin(2\q)]^-1/4^
_refine_ls_extinction_method 'SHELXL-2014/7 (Sheldrick 2014'
_refine_ls_goodness_of_fit_ref 1.073
_refine_ls_hydrogen_treatment constr
_refine_ls_matrix_type full
_refine_ls_number_parameters 326
_refine_ls_number_reflns 4161
_refine_ls_number_restraints 1
_refine_ls_restrained_S_all 1.072
_refine_ls_R_factor_all 0.1294
_refine_ls_R_factor_gt 0.0652
_refine_ls_shift/su_max 0.000
_refine_ls_shift/su_mean 0.000
_refine_ls_structure_factor_coef Fsqd
_refine_ls_weighting_details 'w=1/[\s^2^(Fo^2^)+(0.0873P)^2^+0.0499P] where P=(Fo^2^+2Fc^2^)/3'
_refine_ls_weighting_scheme calc
_refine_ls_wR_factor_gt 0.1530
_refine_ls_wR_factor_ref 0.1898
_reflns_Friedel_coverage 0.836
_reflns_Friedel_fraction_full 0.979
_reflns_Friedel_fraction_max 0.978
_reflns_number_gt 2428
_reflns_number_total 4161
_reflns_threshold_expression 'I > 2\s(I)'
_cod_data_source_file c7ob02230a2.cif
_cod_data_source_block TP_Bn
_cod_depositor_comments
;
The following automatic conversions were performed:

'_exptl_absorpt_correction_type' value 'Multi-Scan' changed to
'multi-scan' according to
/home/data/users/saulius/crontab/automatic-downloads/rss-feeds/RSC/lib/dictionaries/cif_core.dic
dictionary named 'cif_core.dic' version 2.4.2 from 2011-04-26.

Automatic conversion script
Id: cif_fix_values 4973 2017-02-22 13:04:09Z antanas 
;
_cod_database_code 7155919
_shelx_shelxl_version_number 2014/7
_shelx_space_group_comment
;
The symmetry employed for this shelxl refinement is uniquely defined
by the following loop, which should always be used as a source of
symmetry information in preference to the above space-group names.
They are only intended as comments.
;
_shelx_estimated_absorpt_t_min 0.975
_shelx_estimated_absorpt_t_max 0.997

loop_
_space_group_symop_operation_xyz
'x, y, z'
'-x, y+1/2, -z'

loop_
_atom_site_label
_atom_site_type_symbol
_atom_site_fract_x
_atom_site_fract_y
_atom_site_fract_z
_atom_site_U_iso_or_equiv
_atom_site_adp_type
_atom_site_occupancy
_atom_site_site_symmetry_order
_atom_site_calc_flag
_atom_site_refinement_flags_posn
_atom_site_refinement_flags_adp
O001 O 0.1720(4) 0.6624(9) 0.4419(3) 0.0770(17) Uani 1 1 d . .
O002 O 0.2037(4) 0.9281(8) 0.8489(4) 0.0675(15) Uani 1 1 d . .
N003 N 0.4244(5) 0.5487(11) 0.4028(5) 0.0650(17) Uani 1 1 d . .
O1 O 0.4177(5) 0.6872(9) 0.4542(4) 0.0820(17) Uani 1 1 d . .
O005 O 0.0643(5) 0.3281(9) 0.5800(4) 0.0811(18) Uani 1 1 d . .
N006 N 0.1784(5) 0.5992(9) 0.8202(4) 0.0536(15) Uani 1 1 d . .
N007 N 0.3959(4) 0.4322(9) 0.6474(4) 0.0572(16) Uani 1 1 d . .
H007 H 0.4103 0.3272 0.6207 0.069 Uiso 1 1 calc R U
N008 N 0.0771(4) 0.6593(10) 0.6112(4) 0.0570(16) Uani 1 1 d . .
H008 H 0.0264 0.6842 0.5522 0.068 Uiso 1 1 calc R U
C009 C 0.1747(6) 0.7862(12) 0.7882(5) 0.0516(18) Uani 1 1 d . .
O00A O 0.4928(6) 0.5422(10) 0.3641(6) 0.114(3) Uani 1 1 d . .
C00B C 0.3136(5) 0.5690(11) 0.5969(5) 0.0473(16) Uani 1 1 d . .
C00C C 0.3149(6) 0.7175(10) 0.6653(5) 0.0515(18) Uani 1 1 d . .
C00D C 0.1366(6) 0.8256(11) 0.6733(5) 0.0511(18) Uani 1 1 d . .
H00D H 0.0869 0.9390 0.6570 0.061 Uiso 1 1 calc R U
C00E C 0.1456(6) 0.5769(12) 0.9849(5) 0.0547(18) Uani 1 1 d . .
C00F C 0.2706(6) 0.3837(11) 0.4266(5) 0.0503(18) Uani 1 1 d . .
C00G C 0.3481(6) 0.3818(11) 0.3841(5) 0.0520(18) Uani 1 1 d . .
C00H C 0.4500(6) 0.4953(11) 0.7479(5) 0.0542(19) Uani 1 1 d . .
C00I C 0.0357(6) 0.5944(12) 0.9339(6) 0.0617(19) Uani 1 1 d . .
H00I H 0.0062 0.6041 0.8625 0.074 Uiso 1 1 calc R U
C00J C 0.4037(5) 0.6715(12) 0.7610(5) 0.0525(18) Uani 1 1 d . .
C00K C 0.2355(6) 0.8830(11) 0.6469(5) 0.0558(19) Uani 1 1 d . .
H00A H 0.2098 0.9222 0.5751 0.067 Uiso 1 1 calc R U
H00B H 0.2722 0.9956 0.6885 0.067 Uiso 1 1 calc R U
C00L C 0.2486(6) 0.5519(12) 0.4872(5) 0.0558(19) Uani 1 1 d . .
C00M C 0.1996(7) 0.2236(12) 0.4050(6) 0.066(2) Uani 1 1 d . .
H00M H 0.1469 0.2194 0.4333 0.079 Uiso 1 1 calc R U
C00N C 0.1880(7) 0.5649(13) 1.0918(5) 0.071(2) Uani 1 1 d . .
H00N H 0.2628 0.5500 1.1275 0.085 Uiso 1 1 calc R U
C00O C 0.2245(6) 0.5564(14) 0.9313(5) 0.067(2) Uani 1 1 d . .
H00C H 0.2856 0.6447 0.9643 0.081 Uiso 1 1 calc R U
H00E H 0.2527 0.4226 0.9412 0.081 Uiso 1 1 calc R U
C00P C 0.0962(6) 0.4721(14) 0.6399(6) 0.060(2) Uani 1 1 d . .
C00Q C 0.4478(6) 0.7700(14) 0.8573(5) 0.069(2) Uani 1 1 d . .
H00Q H 0.4174 0.8870 0.8686 0.082 Uiso 1 1 calc R U
C00R C 0.3552(7) 0.2312(12) 0.3197(6) 0.069(2) Uani 1 1 d . .
H00R H 0.4073 0.2348 0.2906 0.083 Uiso 1 1 calc R U
C00S C 0.5416(6) 0.4110(15) 0.8262(6) 0.073(2) Uani 1 1 d . .
H00S H 0.5732 0.2945 0.8162 0.087 Uiso 1 1 calc R U
C00T C -0.0323(7) 0.5980(12) 0.9869(7) 0.076(2) Uani 1 1 d . .
H00T H -0.1074 0.6070 0.9509 0.091 Uiso 1 1 calc R U
C00U C 0.5369(7) 0.6866(18) 0.9333(6) 0.084(3) Uani 1 1 d . .
H00U H 0.5681 0.7500 0.9966 0.101 Uiso 1 1 calc R U
C00V C 0.2823(8) 0.0758(14) 0.3003(6) 0.080(2) Uani 1 1 d . .
H00V H 0.2857 -0.0269 0.2578 0.096 Uiso 1 1 calc R U
C00W C 0.2057(7) 0.0707(14) 0.3423(6) 0.078(2) Uani 1 1 d . .
H00W H 0.1577 -0.0353 0.3290 0.094 Uiso 1 1 calc R U
C00X C 0.1568(7) 0.4295(12) 0.7523(5) 0.065(2) Uani 1 1 d . .
H00F H 0.1151 0.3342 0.7736 0.078 Uiso 1 1 calc R U
H00G H 0.2259 0.3684 0.7613 0.078 Uiso 1 1 calc R U
C00Y C 0.0106(9) 0.5884(13) 1.0943(7) 0.084(3) Uani 1 1 d . .
H00Y H -0.0352 0.5913 1.1303 0.101 Uiso 1 1 calc R U
C00Z C 0.5813(7) 0.5109(19) 0.9180(7) 0.089(3) Uani 1 1 d . .
H00Z H 0.6405 0.4581 0.9722 0.106 Uiso 1 1 calc R U
C010 C 0.1211(9) 0.5747(15) 1.1455(6) 0.084(3) Uani 1 1 d . .
H010 H 0.1511 0.5720 1.2171 0.100 Uiso 1 1 calc R U

loop_
_atom_site_aniso_label
_atom_site_aniso_U_11
_atom_site_aniso_U_22
_atom_site_aniso_U_33
_atom_site_aniso_U_23
_atom_site_aniso_U_13
_atom_site_aniso_U_12
O001 0.075(4) 0.100(4) 0.054(3) 0.009(3) 0.023(3) 0.030(4)
O002 0.074(3) 0.073(4) 0.061(3) -0.012(3) 0.032(3) 0.002(3)
N003 0.061(4) 0.067(5) 0.083(4) 0.006(4) 0.047(4) -0.004(4)
O1 0.096(4) 0.072(4) 0.095(4) -0.025(3) 0.055(3) -0.022(3)
O005 0.082(4) 0.084(4) 0.072(3) -0.022(3) 0.024(3) -0.029(3)
N006 0.064(4) 0.057(4) 0.040(3) 0.005(3) 0.020(3) 0.002(3)
N007 0.057(4) 0.060(4) 0.058(4) 0.002(3) 0.027(3) 0.013(3)
N008 0.044(3) 0.077(5) 0.049(3) 0.004(3) 0.017(3) 0.010(3)
C009 0.048(4) 0.063(5) 0.050(4) -0.005(4) 0.026(3) 0.004(4)
O00A 0.122(5) 0.086(5) 0.188(7) -0.012(5) 0.118(6) -0.025(4)
C00B 0.051(4) 0.048(4) 0.051(4) 0.002(3) 0.028(3) 0.009(4)
C00C 0.056(4) 0.052(4) 0.054(4) 0.010(3) 0.029(3) 0.001(4)
C00D 0.053(4) 0.058(4) 0.044(4) 0.000(3) 0.021(3) 0.011(4)
C00E 0.062(4) 0.054(4) 0.053(4) 0.000(4) 0.027(3) -0.009(4)
C00F 0.051(4) 0.054(4) 0.048(4) 0.001(3) 0.022(3) 0.004(4)
C00G 0.054(4) 0.056(4) 0.055(4) 0.005(3) 0.030(3) 0.004(4)
C00H 0.052(4) 0.067(5) 0.051(4) 0.011(3) 0.028(4) 0.008(4)
C00I 0.067(5) 0.052(4) 0.067(4) -0.004(4) 0.027(4) 0.001(4)
C00J 0.049(4) 0.067(5) 0.045(4) 0.003(4) 0.021(3) -0.003(4)
C00K 0.070(5) 0.051(4) 0.054(4) 0.006(3) 0.033(4) 0.012(4)
C00L 0.053(4) 0.067(5) 0.054(4) 0.005(4) 0.029(4) 0.007(4)
C00M 0.070(5) 0.065(6) 0.068(5) 0.002(4) 0.034(4) -0.011(4)
C00N 0.082(6) 0.079(6) 0.051(4) 0.006(4) 0.027(4) -0.014(5)
C00O 0.067(5) 0.092(6) 0.043(4) 0.010(4) 0.021(3) 0.001(5)
C00P 0.053(5) 0.072(6) 0.055(5) -0.006(4) 0.022(4) -0.009(4)
C00Q 0.059(5) 0.088(6) 0.061(5) -0.009(4) 0.025(4) -0.015(5)
C00R 0.083(6) 0.064(5) 0.080(5) -0.004(4) 0.053(4) 0.003(5)
C00S 0.059(5) 0.099(7) 0.060(5) 0.019(5) 0.021(4) 0.012(5)
C00T 0.082(6) 0.058(5) 0.105(6) 0.003(5) 0.056(5) 0.002(5)
C00U 0.065(6) 0.123(9) 0.053(5) 0.004(5) 0.010(4) -0.011(6)
C00V 0.107(7) 0.059(5) 0.084(5) -0.012(5) 0.048(5) -0.006(6)
C00W 0.086(6) 0.059(5) 0.086(6) 0.000(5) 0.030(5) -0.016(5)
C00X 0.076(5) 0.064(5) 0.053(4) -0.006(4) 0.021(4) -0.003(5)
C00Y 0.128(9) 0.052(5) 0.109(7) 0.004(5) 0.087(7) 0.003(6)
C00Z 0.064(5) 0.137(10) 0.063(6) 0.031(6) 0.022(5) 0.011(6)
C010 0.115(8) 0.085(6) 0.065(5) 0.001(5) 0.050(5) -0.017(7)

loop_
_atom_type_symbol
_atom_type_description
_atom_type_scat_dispersion_real
_atom_type_scat_dispersion_imag
_atom_type_scat_source
C C 0.0033 0.0016 'International Tables Vol C Tables 4.2.6.8 and 6.1.1.4'
H H 0.0000 0.0000 'International Tables Vol C Tables 4.2.6.8 and 6.1.1.4'
N N 0.0061 0.0033 'International Tables Vol C Tables 4.2.6.8 and 6.1.1.4'
O O 0.0106 0.0060 'International Tables Vol C Tables 4.2.6.8 and 6.1.1.4'

loop_
_geom_angle_atom_site_label_1
_geom_angle_atom_site_label_2
_geom_angle_atom_site_label_3
_geom_angle
O1 N003 O00A 122.2(7)
O1 N003 C00G 119.8(6)
O00A N003 C00G 118.0(7)
C009 N006 C00X 123.7(5)
C009 N006 C00O 119.4(6)
C00X N006 C00O 116.1(6)
C00H N007 C00B 108.1(6)
C00H N007 H007 125.9
C00B N007 H007 125.9
C00P N008 C00D 124.1(6)
C00P N008 H008 117.9
C00D N008 H008 117.9
O002 C009 N006 122.5(6)
O002 C009 C00D 118.9(7)
N006 C009 C00D 118.6(7)
C00C C00B N007 109.2(5)
C00C C00B C00L 129.6(6)
N007 C00B C00L 121.0(6)
C00B C00C C00J 106.2(6)
C00B C00C C00K 127.2(6)
C00J C00C C00K 126.5(6)
N008 C00D C009 112.5(6)
N008 C00D C00K 111.4(5)
C009 C00D C00K 109.6(6)
N008 C00D H00D 107.7
C009 C00D H00D 107.7
C00K C00D H00D 107.7
C00I C00E C00N 118.7(7)
C00I C00E C00O 123.5(6)
C00N C00E C00O 117.7(6)
C00G C00F C00M 117.1(7)
C00G C00F C00L 126.2(7)
C00M C00F C00L 116.5(6)
C00F C00G C00R 122.7(7)
C00F C00G N003 119.6(6)
C00R C00G N003 117.6(6)
N007 C00H C00J 108.6(6)
N007 C00H C00S 128.7(7)
C00J C00H C00S 122.6(7)
C00E C00I C00T 120.7(7)
C00E C00I H00I 119.6
C00T C00I H00I 119.6
C00H C00J C00Q 119.4(7)
C00H C00J C00C 107.9(6)
C00Q C00J C00C 132.7(8)
C00C C00K C00D 112.3(6)
C00C C00K H00A 109.2
C00D C00K H00A 109.2
C00C C00K H00B 109.2
C00D C00K H00B 109.2
H00A C00K H00B 107.9
O001 C00L C00B 122.6(7)
O001 C00L C00F 117.8(6)
C00B C00L C00F 119.5(6)
C00W C00M C00F 121.4(8)
C00W C00M H00M 119.3
C00F C00M H00M 119.3
C010 C00N C00E 121.0(7)
C010 C00N H00N 119.5
C00E C00N H00N 119.5
N006 C00O C00E 115.3(6)
N006 C00O H00C 108.5
C00E C00O H00C 108.5
N006 C00O H00E 108.5
C00E C00O H00E 108.5
H00C C00O H00E 107.5
O005 C00P N008 124.4(7)
O005 C00P C00X 117.7(8)
N008 C00P C00X 117.8(7)
C00U C00Q C00J 117.7(9)
C00U C00Q H00Q 121.2
C00J C00Q H00Q 121.2
C00V C00R C00G 117.8(8)
C00V C00R H00R 121.1
C00G C00R H00R 121.1
C00Z C00S C00H 116.1(9)
C00Z C00S H00S 122.0
C00H C00S H00S 122.0
C00I C00T C00Y 120.5(8)
C00I C00T H00T 119.8
C00Y C00T H00T 119.8
C00Z C00U C00Q 121.6(8)
C00Z C00U H00U 119.2
C00Q C00U H00U 119.2
C00W C00V C00R 121.2(8)
C00W C00V H00V 119.4
C00R C00V H00V 119.4
C00V C00W C00M 119.7(8)
C00V C00W H00W 120.1
C00M C00W H00W 120.1
N006 C00X C00P 115.6(7)
N006 C00X H00F 108.4
C00P C00X H00F 108.4
N006 C00X H00G 108.4
C00P C00X H00G 108.4
H00F C00X H00G 107.4
C010 C00Y C00T 118.7(8)
C010 C00Y H00Y 120.6
C00T C00Y H00Y 120.6
C00U C00Z C00S 122.6(8)
C00U C00Z H00Z 118.7
C00S C00Z H00Z 118.7
C00N C010 C00Y 120.4(8)
C00N C010 H010 119.8
C00Y C010 H010 119.8

loop_
_geom_bond_atom_site_label_1
_geom_bond_atom_site_label_2
_geom_bond_distance
O001 C00L 1.225(8)
O002 C009 1.244(9)
N003 O1 1.209(8)
N003 O00A 1.228(8)
N003 C00G 1.472(9)
O005 C00P 1.250(9)
N006 C009 1.338(10)
N006 C00X 1.450(10)
N006 C00O 1.471(8)
N007 C00H 1.384(8)
N007 C00B 1.399(8)
N007 H007 0.8600
N008 C00P 1.324(10)
N008 C00D 1.457(9)
N008 H008 0.8600
C009 C00D 1.520(9)
C00B C00C 1.388(9)
C00B C00L 1.453(9)
C00C C00J 1.441(9)
C00C C00K 1.491(10)
C00D C00K 1.547(10)
C00D H00D 0.9800
C00E C00I 1.361(10)
C00E C00N 1.391(9)
C00E C00O 1.516(10)
C00F C00G 1.376(9)
C00F C00M 1.391(10)
C00F C00L 1.517(10)
C00G C00R 1.392(10)
C00H C00J 1.386(10)
C00H C00S 1.409(10)
C00I C00T 1.376(11)
C00I H00I 0.9300
C00J C00Q 1.419(10)
C00K H00A 0.9700
C00K H00B 0.9700
C00M C00W 1.382(11)
C00M H00M 0.9300
C00N C010 1.373(11)
C00N H00N 0.9300
C00O H00C 0.9700
C00O H00E 0.9700
C00P C00X 1.500(10)
C00Q C00U 1.374(11)
C00Q H00Q 0.9300
C00R C00V 1.383(12)
C00R H00R 0.9300
C00S C00Z 1.370(13)
C00S H00S 0.9300
C00T C00Y 1.396(11)
C00T H00T 0.9300
C00U C00Z 1.381(13)
C00U H00U 0.9300
C00V C00W 1.361(11)
C00V H00V 0.9300
C00W H00W 0.9300
C00X H00F 0.9700
C00X H00G 0.9700
C00Y C010 1.366(13)
C00Y H00Y 0.9300
C00Z H00Z 0.9300
C010 H010 0.9300
